data_4309925
loop_
_publ_author_name
'Kaushik Ghosh'
'Aura A. Eroy-Reveles'
'Marilyn M. Olmstead'
'Pradip K. Mascharak'

_publ_section_title
;
Reductive Nitrosylation and Proton-Assisted Bridge Splitting of a
(\m-Oxo)dimanganese(III) Complex Derived from a Polypyridine Ligand with
One Carboxamide Group
;
_journal_name_full 'Inorganic Chemistry'
_journal_page_first 8469
_journal_page_last 8475
_journal_paper_doi 10.1021/ic0503535
_journal_volume 44
_journal_year 2005
_chemical_formula_moiety 'C40 H40 MN2 N10 O3, 2(Cl O4), 2.7(C H2 Cl2), 0.5(C2 H3 N)'
_chemical_formula_sum 'C43.7 H48.4 Cl7.4 Mn2 N10.5 O11'
_chemical_formula_weight 1268.94
_chemical_name_common '[(Mn(PaPy3))2(mu-O)](ClO4)2 . 2.7CH2Cl2 . 0.5CH3CN'
_chemical_name_systematic
; 
 ? 
;
_space_group_IT_number 15
_symmetry_cell_setting monoclinic
_symmetry_space_group_name_Hall '-C 2yc'
_symmetry_space_group_name_H-M 'C 1 2/c 1'
_atom_sites_solution_hydrogens geom
_atom_sites_solution_primary direct
_atom_sites_solution_secondary difmap
_audit_creation_method SHELXL-97
_cell_angle_alpha 90.00
_cell_angle_beta 106.344(9)
_cell_angle_gamma 90.00
_cell_formula_units_Z 4
_cell_length_a 17.112(3)
_cell_length_b 13.682(3)
_cell_length_c 22.511(5)
_cell_measurement_reflns_used 811
_cell_measurement_temperature 90(2)
_cell_measurement_theta_max 20.0
_cell_measurement_theta_min 3.5
_cell_volume 5057.4(18)
_computing_cell_refinement SMART
_computing_data_collection 'SMART 5.054 (Bruker, 2002)'
_computing_data_reduction 'SAINT 6.45A (Bruker, 2003)'
_computing_molecular_graphics 'SHELXTL 5.1, XP (Sheldrick, 1994)'
_computing_publication_material SHELXL97
_computing_structure_refinement 'SHELXL97 (Sheldrick, 1997)'
_computing_structure_solution 'SHELXS97 (Sheldrick, 1990)'
_diffrn_ambient_temperature 90(2)
_diffrn_detector_area_resol_mean 8.3
_diffrn_measured_fraction_theta_full 1.000
_diffrn_measured_fraction_theta_max 1.000
_diffrn_measurement_device_type 'Bruker SMART 1000'
_diffrn_measurement_method \w
_diffrn_radiation_monochromator graphite
_diffrn_radiation_source 'fine-focus sealed tube'
_diffrn_radiation_type MoK\a
_diffrn_radiation_wavelength 0.71073
_diffrn_reflns_av_R_equivalents 0.0503
_diffrn_reflns_av_sigmaI/netI 0.0413
_diffrn_reflns_limit_h_max 19
_diffrn_reflns_limit_h_min -20
_diffrn_reflns_limit_k_max 16
_diffrn_reflns_limit_k_min -16
_diffrn_reflns_limit_l_max 27
_diffrn_reflns_limit_l_min -27
_diffrn_reflns_number 19973
_diffrn_reflns_theta_full 25.34
_diffrn_reflns_theta_max 25.34
_diffrn_reflns_theta_min 1.89
_diffrn_standards_number 0
_exptl_absorpt_coefficient_mu 0.961
_exptl_absorpt_correction_T_max 0.902
_exptl_absorpt_correction_T_min 0.596
_exptl_absorpt_correction_type multi-scan
_exptl_absorpt_process_details 'SADABS 2.10 (Sheldrick, 2003)'
_exptl_crystal_colour purple
_exptl_crystal_density_diffrn 1.667
_exptl_crystal_density_method 'not measured'
_exptl_crystal_description plate
_exptl_crystal_F_000 2592
_exptl_crystal_size_max 0.60
_exptl_crystal_size_mid 0.35
_exptl_crystal_size_min 0.11
_refine_diff_density_max 1.460
_refine_diff_density_min -3.154
_refine_diff_density_rms 0.140
_refine_ls_extinction_method none
_refine_ls_goodness_of_fit_ref 1.065
_refine_ls_hydrogen_treatment constr
_refine_ls_matrix_type full
_refine_ls_number_parameters 329
_refine_ls_number_reflns 4635
_refine_ls_number_restraints 0
_refine_ls_restrained_S_all 1.065
_refine_ls_R_factor_all 0.0885
_refine_ls_R_factor_gt 0.0615
_refine_ls_shift/su_max 0.001
_refine_ls_shift/su_mean 0.000
_refine_ls_structure_factor_coef Fsqd
_refine_ls_weighting_details 'calc w=1/[\s^2^(Fo^2^)+(0.0654P)^2^+82.3764P] where P=(Fo^2^+2Fc^2^)/3'
_refine_ls_weighting_scheme calc
_refine_ls_wR_factor_gt 0.1560
_refine_ls_wR_factor_ref 0.1791
_reflns_number_gt 3497
_reflns_number_total 4635
_reflns_threshold_expression I>2\s(I)
_cod_data_source_file ic0503535si20050307_025834.cif
_cod_data_source_block mn1609
_cod_original_cell_volume 5057.5(18)
_cod_original_sg_symbol_H-M 'C 2/c'
_cod_original_formula_sum 'C43.70 H48.40 Cl7.40 Mn2 N10.50 O11'
_cod_database_code 4309925

loop_
_symmetry_equiv_pos_as_xyz
'x, y, z'
'-x, y, -z+1/2'
'x+1/2, y+1/2, z'
'-x+1/2, y+1/2, -z+1/2'
'-x, -y, -z'
'x, -y, z-1/2'
'-x+1/2, -y+1/2, -z'
'x+1/2, -y+1/2, z-1/2'

loop_
_atom_site_label
_atom_site_type_symbol
_atom_site_fract_x
_atom_site_fract_y
_atom_site_fract_z
_atom_site_U_iso_or_equiv
_atom_site_adp_type
_atom_site_occupancy
_atom_site_symmetry_multiplicity
_atom_site_calc_flag
_atom_site_refinement_flags
_atom_site_disorder_assembly
_atom_site_disorder_group
Mn1 Mn 0.10037(4) 0.70263(5) 0.24099(3) 0.0098(2) Uani 1 1 d . . .
O1 O 0.2885(2) 0.6835(3) 0.16239(17) 0.0212(8) Uani 1 1 d . . .
O2 O 0.0000 0.6946(3) 0.2500 0.0118(10) Uani 1 2 d S . .
N1 N 0.0918(2) 0.6047(3) 0.16583(19) 0.0131(9) Uani 1 1 d . . .
N2 N 0.2086(2) 0.7151(3) 0.22738(19) 0.0141(9) Uani 1 1 d . . .
N3 N 0.1614(2) 0.7949(3) 0.32140(19) 0.0125(9) Uani 1 1 d . . .
N4 N 0.1477(2) 0.5993(3) 0.31793(19) 0.0131(9) Uani 1 1 d . . .
N5 N 0.0849(2) 0.8508(3) 0.20142(19) 0.0126(9) Uani 1 1 d . . .
C1 C 0.0299(3) 0.5448(4) 0.1389(2) 0.0159(11) Uani 1 1 d . . .
H1 H -0.0168 0.5433 0.1538 0.019 Uiso 1 1 calc R . .
C2 C 0.0326(3) 0.4849(4) 0.0895(3) 0.0198(11) Uani 1 1 d . . .
H2 H -0.0116 0.4427 0.0711 0.024 Uiso 1 1 calc R . .
C3 C 0.0999(3) 0.4874(4) 0.0675(2) 0.0192(11) Uani 1 1 d . . .
H3 H 0.1022 0.4477 0.0334 0.023 Uiso 1 1 calc R . .
C4 C 0.1644(3) 0.5483(4) 0.0957(2) 0.0168(11) Uani 1 1 d . . .
H4 H 0.2116 0.5508 0.0814 0.020 Uiso 1 1 calc R . .
C5 C 0.1586(3) 0.6054(4) 0.1449(2) 0.0136(10) Uani 1 1 d . . .
C6 C 0.2259(3) 0.6732(4) 0.1794(2) 0.0145(10) Uani 1 1 d . . .
C7 C 0.2645(3) 0.7891(4) 0.2629(2) 0.0166(11) Uani 1 1 d . . .
H7A H 0.2537 0.8532 0.2418 0.020 Uiso 1 1 calc R . .
H7B H 0.3216 0.7705 0.2667 0.020 Uiso 1 1 calc R . .
C8 C 0.2508(3) 0.7956(4) 0.3265(2) 0.0162(11) Uani 1 1 d . . .
H8A H 0.2775 0.7395 0.3520 0.019 Uiso 1 1 calc R . .
H8B H 0.2756 0.8564 0.3472 0.019 Uiso 1 1 calc R . .
C9 C 0.1478(3) 0.7477(4) 0.3769(2) 0.0162(11) Uani 1 1 d . . .
H9A H 0.0910 0.7588 0.3779 0.019 Uiso 1 1 calc R . .
H9B H 0.1848 0.7764 0.4149 0.019 Uiso 1 1 calc R . .
C10 C 0.1638(3) 0.6387(4) 0.3748(2) 0.0152(11) Uani 1 1 d . . .
C11 C 0.1913(3) 0.5825(4) 0.4280(3) 0.0230(12) Uani 1 1 d . . .
H11 H 0.2037 0.6119 0.4678 0.028 Uiso 1 1 calc R . .
C12 C 0.2002(3) 0.4826(4) 0.4217(3) 0.0255(13) Uani 1 1 d . . .
H12 H 0.2176 0.4422 0.4573 0.031 Uiso 1 1 calc R . .
C13 C 0.1836(3) 0.4419(4) 0.3629(3) 0.0233(12) Uani 1 1 d . . .
H13 H 0.1896 0.3737 0.3577 0.028 Uiso 1 1 calc R . .
C14 C 0.1583(3) 0.5027(4) 0.3126(3) 0.0174(11) Uani 1 1 d . . .
H14 H 0.1477 0.4754 0.2723 0.021 Uiso 1 1 calc R . .
C15 C 0.1247(3) 0.8941(4) 0.3107(2) 0.0153(11) Uani 1 1 d . . .
H15A H 0.1622 0.9420 0.3372 0.018 Uiso 1 1 calc R . .
H15B H 0.0730 0.8949 0.3223 0.018 Uiso 1 1 calc R . .
C16 C 0.1085(3) 0.9231(4) 0.2432(2) 0.0158(11) Uani 1 1 d . . .
C17 C 0.1174(3) 1.0181(4) 0.2250(3) 0.0211(12) Uani 1 1 d . . .
H17 H 0.1344 1.0684 0.2550 0.025 Uiso 1 1 calc R . .
C18 C 0.1010(3) 1.0389(4) 0.1620(3) 0.0254(13) Uani 1 1 d . . .
H18 H 0.1062 1.1038 0.1486 0.030 Uiso 1 1 calc R . .
C19 C 0.0772(3) 0.9646(4) 0.1195(3) 0.0226(12) Uani 1 1 d . . .
H19A H 0.0661 0.9773 0.0764 0.027 Uiso 1 1 calc R . .
C20 C 0.0699(3) 0.8713(4) 0.1407(2) 0.0155(11) Uani 1 1 d . . .
H20 H 0.0538 0.8198 0.1114 0.019 Uiso 1 1 calc R . .
Cl1 Cl 0.08132(8) 0.22969(10) 0.01819(6) 0.0209(3) Uani 1 1 d . . .
O3 O 0.0356(3) 0.2970(3) -0.02814(18) 0.0273(9) Uani 1 1 d . . .
O4 O 0.0635(3) 0.2478(3) 0.07637(19) 0.0311(10) Uani 1 1 d . . .
O5 O 0.0601(4) 0.1321(3) -0.0018(2) 0.0518(15) Uani 1 1 d . . .
O6 O 0.1669(3) 0.2466(4) 0.02724(19) 0.0384(12) Uani 1 1 d . . .
Cl2 Cl 0.12212(11) 0.94206(15) -0.05068(9) 0.0475(5) Uani 1 1 d . . .
Cl3 Cl 0.16311(14) 0.76532(16) 0.02221(10) 0.0583(6) Uani 1 1 d . . .
C21 C 0.1264(5) 0.8145(6) -0.0536(3) 0.0457(19) Uani 1 1 d . . .
H21A H 0.1628 0.7946 -0.0787 0.055 Uiso 1 1 calc R . .
H21B H 0.0714 0.7882 -0.0736 0.055 Uiso 1 1 calc R . .
Cl4 Cl 0.0136(3) 0.3241(4) 0.1899(2) 0.0283(10) Uiso 0.35 1 d P A -1
Cl5 Cl -0.0134(4) 0.2832(6) 0.3110(3) 0.0571(18) Uiso 0.35 1 d P A -1
C22 C 0.0000 0.2391 0.2500 0.050 Uiso 1 2 d S A -1
N7 N 0.0000 0.3900 0.2500 0.050 Uiso 0.30 2 d SP B -2
C23 C 0.0000 0.3118 0.2500 0.050 Uiso 0.50 2 d SP B -2
N8 N 0.0063 0.3600 0.2122 0.050 Uiso 0.10 1 d P C -3
C24 C 0.0122 0.2246 0.2898 0.050 Uiso 0.10 1 d P D -3

loop_
_atom_site_aniso_label
_atom_site_aniso_U_11
_atom_site_aniso_U_22
_atom_site_aniso_U_33
_atom_site_aniso_U_23
_atom_site_aniso_U_13
_atom_site_aniso_U_12
Mn1 0.0088(4) 0.0117(4) 0.0088(4) -0.0008(3) 0.0025(3) -0.0008(3)
O1 0.0168(19) 0.028(2) 0.022(2) -0.0019(17) 0.0118(16) -0.0011(16)
O2 0.012(2) 0.011(2) 0.012(2) 0.000 0.0033(19) 0.000
N1 0.013(2) 0.013(2) 0.012(2) 0.0004(17) 0.0023(16) 0.0021(17)
N2 0.013(2) 0.017(2) 0.013(2) -0.0014(17) 0.0029(17) -0.0006(17)
N3 0.013(2) 0.015(2) 0.010(2) -0.0020(17) 0.0024(16) 0.0008(17)
N4 0.0076(19) 0.018(2) 0.013(2) 0.0018(18) 0.0012(16) -0.0004(17)
N5 0.011(2) 0.014(2) 0.012(2) -0.0002(17) 0.0016(16) 0.0003(17)
C1 0.013(2) 0.014(3) 0.019(3) -0.001(2) 0.002(2) 0.003(2)
C2 0.021(3) 0.015(3) 0.020(3) -0.001(2) 0.001(2) 0.001(2)
C3 0.032(3) 0.012(3) 0.012(3) -0.004(2) 0.003(2) 0.007(2)
C4 0.019(3) 0.017(3) 0.015(3) 0.003(2) 0.005(2) 0.007(2)
C5 0.016(2) 0.013(3) 0.012(2) 0.003(2) 0.005(2) 0.003(2)
C6 0.017(3) 0.013(3) 0.013(2) 0.005(2) 0.004(2) 0.005(2)
C7 0.012(2) 0.021(3) 0.017(3) -0.002(2) 0.004(2) -0.002(2)
C8 0.014(2) 0.019(3) 0.014(3) -0.003(2) 0.001(2) -0.004(2)
C9 0.015(2) 0.023(3) 0.009(2) -0.002(2) 0.002(2) 0.002(2)
C10 0.012(2) 0.019(3) 0.015(3) 0.003(2) 0.004(2) 0.000(2)
C11 0.021(3) 0.031(3) 0.016(3) 0.003(2) 0.002(2) -0.002(2)
C12 0.025(3) 0.030(3) 0.023(3) 0.014(3) 0.007(2) 0.010(3)
C13 0.023(3) 0.022(3) 0.027(3) 0.007(2) 0.010(2) 0.010(2)
C14 0.015(2) 0.018(3) 0.020(3) -0.001(2) 0.007(2) 0.002(2)
C15 0.017(3) 0.014(3) 0.014(3) -0.002(2) 0.004(2) -0.001(2)
C16 0.009(2) 0.019(3) 0.018(3) 0.002(2) 0.002(2) 0.002(2)
C17 0.020(3) 0.013(3) 0.028(3) 0.000(2) 0.002(2) -0.005(2)
C18 0.026(3) 0.020(3) 0.028(3) 0.010(3) 0.004(2) -0.003(2)
C19 0.018(3) 0.028(3) 0.021(3) 0.008(2) 0.004(2) 0.000(2)
C20 0.013(2) 0.021(3) 0.012(2) 0.003(2) 0.0024(19) 0.002(2)
Cl1 0.0268(7) 0.0158(6) 0.0160(6) -0.0001(5) -0.0006(5) 0.0010(5)
O3 0.035(2) 0.020(2) 0.019(2) 0.0034(17) -0.0062(17) 0.0069(18)
O4 0.030(2) 0.038(3) 0.025(2) 0.003(2) 0.0070(18) -0.001(2)
O5 0.081(4) 0.017(2) 0.038(3) -0.003(2) -0.014(3) -0.002(2)
O6 0.022(2) 0.070(3) 0.019(2) 0.002(2) 0.0004(17) 0.003(2)
Cl2 0.0439(10) 0.0565(12) 0.0440(10) 0.0134(9) 0.0158(8) 0.0174(9)
Cl3 0.0747(14) 0.0507(12) 0.0576(13) 0.0184(10) 0.0320(11) 0.0084(11)
C21 0.037(4) 0.060(5) 0.042(4) -0.005(4) 0.014(3) -0.010(4)

loop_
_atom_type_symbol
_atom_type_description
_atom_type_scat_dispersion_real
_atom_type_scat_dispersion_imag
_atom_type_scat_source
C C 0.0033 0.0016 'International Tables Vol C Tables 4.2.6.8 and 6.1.1.4'
H H 0.0000 0.0000 'International Tables Vol C Tables 4.2.6.8 and 6.1.1.4'
N N 0.0061 0.0033 'International Tables Vol C Tables 4.2.6.8 and 6.1.1.4'
O O 0.0106 0.0060 'International Tables Vol C Tables 4.2.6.8 and 6.1.1.4'
Cl Cl 0.1484 0.1585 'International Tables Vol C Tables 4.2.6.8 and 6.1.1.4'
Mn Mn 0.3368 0.7283 'International Tables Vol C Tables 4.2.6.8 and 6.1.1.4'

loop_
_geom_angle_atom_site_label_1
_geom_angle_atom_site_label_2
_geom_angle_atom_site_label_3
_geom_angle
_geom_angle_site_symmetry_1
_geom_angle_site_symmetry_3
_geom_angle_publ_flag
O2 Mn1 N2 177.23(16) . . ?
O2 Mn1 N1 101.43(15) . . ?
N2 Mn1 N1 77.76(17) . . ?
O2 Mn1 N5 95.32(18) . . ?
N2 Mn1 N5 82.43(16) . . ?
N1 Mn1 N5 106.50(16) . . ?
O2 Mn1 N4 91.39(14) . . ?
N2 Mn1 N4 91.35(16) . . ?
N1 Mn1 N4 98.55(16) . . ?
N5 Mn1 N4 152.16(16) . . ?
O2 Mn1 N3 100.93(14) . . ?
N2 Mn1 N3 80.19(16) . . ?
N1 Mn1 N3 156.83(15) . . ?
N5 Mn1 N3 77.33(15) . . ?
N4 Mn1 N3 74.87(16) . . ?
Mn1 O2 Mn1 173.0(3) 2 . ?
C1 N1 C5 118.9(4) . . ?
C1 N1 Mn1 127.7(3) . . ?
C5 N1 Mn1 113.3(3) . . ?
C6 N2 C7 118.9(4) . . ?
C6 N2 Mn1 121.6(3) . . ?
C7 N2 Mn1 118.2(3) . . ?
C9 N3 C15 112.0(4) . . ?
C9 N3 C8 109.7(4) . . ?
C15 N3 C8 112.4(4) . . ?
C9 N3 Mn1 106.9(3) . . ?
C15 N3 Mn1 108.0(3) . . ?
C8 N3 Mn1 107.6(3) . . ?
C10 N4 C14 118.9(4) . . ?
C10 N4 Mn1 115.0(3) . . ?
C14 N4 Mn1 126.1(3) . . ?
C16 N5 C20 119.3(4) . . ?
C16 N5 Mn1 114.6(3) . . ?
C20 N5 Mn1 124.7(3) . . ?
N1 C1 C2 121.4(5) . . ?
N1 C1 H1 119.3 . . ?
C2 C1 H1 119.3 . . ?
C3 C2 C1 119.5(5) . . ?
C3 C2 H2 120.3 . . ?
C1 C2 H2 120.3 . . ?
C2 C3 C4 119.3(5) . . ?
C2 C3 H3 120.3 . . ?
C4 C3 H3 120.3 . . ?
C5 C4 C3 118.6(5) . . ?
C5 C4 H4 120.7 . . ?
C3 C4 H4 120.7 . . ?
N1 C5 C4 122.2(5) . . ?
N1 C5 C6 114.9(4) . . ?
C4 C5 C6 122.8(5) . . ?
O1 C6 N2 127.6(5) . . ?
O1 C6 C5 120.6(5) . . ?
N2 C6 C5 111.8(4) . . ?
N2 C7 C8 107.7(4) . . ?
N2 C7 H7A 110.2 . . ?
C8 C7 H7A 110.2 . . ?
N2 C7 H7B 110.2 . . ?
C8 C7 H7B 110.2 . . ?
H7A C7 H7B 108.5 . . ?
N3 C8 C7 110.6(4) . . ?
N3 C8 H8A 109.5 . . ?
C7 C8 H8A 109.5 . . ?
N3 C8 H8B 109.5 . . ?
C7 C8 H8B 109.5 . . ?
H8A C8 H8B 108.1 . . ?
N3 C9 C10 109.2(4) . . ?
N3 C9 H9A 109.8 . . ?
C10 C9 H9A 109.8 . . ?
N3 C9 H9B 109.8 . . ?
C10 C9 H9B 109.8 . . ?
H9A C9 H9B 108.3 . . ?
N4 C10 C11 121.9(5) . . ?
N4 C10 C9 115.7(4) . . ?
C11 C10 C9 122.4(5) . . ?
C12 C11 C10 118.4(5) . . ?
C12 C11 H11 120.8 . . ?
C10 C11 H11 120.8 . . ?
C11 C12 C13 119.6(5) . . ?
C11 C12 H12 120.2 . . ?
C13 C12 H12 120.2 . . ?
C14 C13 C12 118.4(5) . . ?
C14 C13 H13 120.8 . . ?
C12 C13 H13 120.8 . . ?
N4 C14 C13 122.8(5) . . ?
N4 C14 H14 118.6 . . ?
C13 C14 H14 118.6 . . ?
N3 C15 C16 110.5(4) . . ?
N3 C15 H15A 109.6 . . ?
C16 C15 H15A 109.6 . . ?
N3 C15 H15B 109.6 . . ?
C16 C15 H15B 109.6 . . ?
H15A C15 H15B 108.1 . . ?
N5 C16 C17 121.4(5) . . ?
N5 C16 C15 116.2(5) . . ?
C17 C16 C15 122.5(5) . . ?
C16 C17 C18 119.0(5) . . ?
C16 C17 H17 120.5 . . ?
C18 C17 H17 120.5 . . ?
C19 C18 C17 119.5(5) . . ?
C19 C18 H18 120.3 . . ?
C17 C18 H18 120.3 . . ?
C18 C19 C20 118.7(5) . . ?
C18 C19 H19A 120.6 . . ?
C20 C19 H19A 120.6 . . ?
N5 C20 C19 122.2(5) . . ?
N5 C20 H20 118.9 . . ?
C19 C20 H20 118.9 . . ?
O5 Cl1 O6 110.8(3) . . ?
O5 Cl1 O3 109.4(3) . . ?
O6 Cl1 O3 108.8(3) . . ?
O5 Cl1 O4 110.3(3) . . ?
O6 Cl1 O4 108.0(3) . . ?
O3 Cl1 O4 109.6(3) . . ?
Cl2 C21 Cl3 110.4(4) . . ?
Cl2 C21 H21A 109.6 . . ?
Cl3 C21 H21A 109.6 . . ?
Cl2 C21 H21B 109.6 . . ?
Cl3 C21 H21B 109.6 . . ?
H21A C21 H21B 108.1 . . ?
Cl5 C22 Cl4 118.5(4) . . ?

loop_
_geom_bond_atom_site_label_1
_geom_bond_atom_site_label_2
_geom_bond_distance
_geom_bond_site_symmetry_2
_geom_bond_publ_flag
Mn1 O2 1.7886(8) . ?
Mn1 N2 1.969(4) . ?
Mn1 N1 2.130(4) . ?
Mn1 N5 2.200(4) . ?
Mn1 N4 2.206(4) . ?
Mn1 N3 2.213(4) . ?
O1 C6 1.244(6) . ?
O2 Mn1 1.7886(8) 2 ?
N1 C1 1.343(7) . ?
N1 C5 1.352(6) . ?
N2 C6 1.327(7) . ?
N2 C7 1.466(6) . ?
N3 C9 1.483(6) . ?
N3 C15 1.486(7) . ?
N3 C8 1.501(6) . ?
N4 C10 1.343(7) . ?
N4 C14 1.343(7) . ?
N5 C16 1.346(7) . ?
N5 C20 1.348(6) . ?
C1 C2 1.392(7) . ?
C1 H1 0.9500 . ?
C2 C3 1.376(8) . ?
C2 H2 0.9500 . ?
C3 C4 1.386(8) . ?
C3 H3 0.9500 . ?
C4 C5 1.382(7) . ?
C4 H4 0.9500 . ?
C5 C6 1.511(7) . ?
C7 C8 1.516(7) . ?
C7 H7A 0.9900 . ?
C7 H7B 0.9900 . ?
C8 H8A 0.9900 . ?
C8 H8B 0.9900 . ?
C9 C10 1.520(8) . ?
C9 H9A 0.9900 . ?
C9 H9B 0.9900 . ?
C10 C11 1.390(8) . ?
C11 C12 1.388(9) . ?
C11 H11 0.9500 . ?
C12 C13 1.388(8) . ?
C12 H12 0.9500 . ?
C13 C14 1.374(8) . ?
C13 H13 0.9500 . ?
C14 H14 0.9500 . ?
C15 C16 1.520(7) . ?
C15 H15A 0.9900 . ?
C15 H15B 0.9900 . ?
C16 C17 1.383(8) . ?
C17 C18 1.395(8) . ?
C17 H17 0.9500 . ?
C18 C19 1.377(8) . ?
C18 H18 0.9500 . ?
C19 C20 1.381(8) . ?
C19 H19A 0.9500 . ?
C20 H20 0.9500 . ?
Cl1 O5 1.423(5) . ?
Cl1 O6 1.439(4) . ?
Cl1 O3 1.445(4) . ?
Cl1 O4 1.447(4) . ?
Cl2 C21 1.749(8) . ?
Cl3 C21 1.776(8) . ?
C21 H21A 0.9900 . ?
C21 H21B 0.9900 . ?
Cl4 C22 1.849(5) . ?
Cl5 C22 1.574(7) . ?
N7 C23 1.0699 . ?
